data_1569773
loop_
_publ_author_name
'Nguyen, Hieu D.'
'Jana, Rahul D.'
'Campbell, Dylan T.'
'Tran, Thi V.'
'Do, Loi H.'

_publ_section_title
;
 Lewis acid-driven self-assembly of diiridium macrocyclic catalysts
 imparts substrate selectivity and glutathione tolerance.
;
_journal_issue 37
_journal_name_full 'Chemical science'
_journal_page_first 10264
_journal_page_last 10272
_journal_paper_doi 10.1039/d3sc02836d
_journal_volume 14
_journal_year 2023
_chemical_formula_sum 'C120 H120 Cl4 Ir4 N8 Na O13'
_chemical_formula_weight 2815.82
_space_group_crystal_system monoclinic
_space_group_IT_number 14
_space_group_name_Hall '-P 2ybc'
_space_group_name_H-M_alt 'P 1 21/c 1'
_atom_sites_solution_hydrogens geom
_audit_creation_method SHELXL-2018/3
_audit_update_record
;
2023-06-02 deposited with the CCDC.	2023-09-04 downloaded from the CCDC.
;
_cell_angle_alpha 90
_cell_angle_beta 110.6830(10)
_cell_angle_gamma 90
_cell_formula_units_Z 4
_cell_length_a 27.7943(5)
_cell_length_b 16.0360(3)
_cell_length_c 34.0568(6)
_cell_measurement_reflns_used 9969
_cell_measurement_temperature 123(2)
_cell_measurement_theta_max 19.35
_cell_measurement_theta_min 2.20
_cell_volume 14201.1(5)
_computing_cell_refinement 'Bruker SAINT'
_computing_data_collection 'Bruker APEX2'
_computing_data_reduction 'Bruker SAINT'
_computing_molecular_graphics 'Bruker SHELXTL'
_computing_publication_material 'Bruker SHELXTL'
_computing_structure_refinement 'SHELXL-2018/3 (Sheldrick, 2018)'
_computing_structure_solution 'SHELXT 2018/2 (Sheldrick, 2018)'
_diffrn_ambient_temperature 123(2)
_diffrn_measured_fraction_theta_full 1.000
_diffrn_measured_fraction_theta_max 1.000
_diffrn_measurement_device_type 'Bruker APEX-II CCD'
_diffrn_measurement_method '\f and \w scans'
_diffrn_radiation_type MoK\a
_diffrn_radiation_wavelength 0.71073
_diffrn_reflns_av_R_equivalents 0.2163
_diffrn_reflns_av_unetI/netI 0.0745
_diffrn_reflns_Laue_measured_fraction_full 1.000
_diffrn_reflns_Laue_measured_fraction_max 1.000
_diffrn_reflns_limit_h_max 25
_diffrn_reflns_limit_h_min -25
_diffrn_reflns_limit_k_max 14
_diffrn_reflns_limit_k_min -14
_diffrn_reflns_limit_l_max 30
_diffrn_reflns_limit_l_min -30
_diffrn_reflns_number 206146
_diffrn_reflns_point_group_measured_fraction_full 1.000
_diffrn_reflns_point_group_measured_fraction_max 1.000
_diffrn_reflns_theta_full 18.847
_diffrn_reflns_theta_max 18.847
_diffrn_reflns_theta_min 1.241
_exptl_absorpt_coefficient_mu 3.866
_exptl_absorpt_correction_type empirical
_exptl_absorpt_process_details sadabs
_exptl_crystal_colour yellow
_exptl_crystal_density_diffrn 1.317
_exptl_crystal_description block
_exptl_crystal_F_000 5548
_exptl_crystal_size_max 0.20
_exptl_crystal_size_mid 0.17
_exptl_crystal_size_min 0.05
_exptl_transmission_factor_max 0.7456
_exptl_transmission_factor_min 0.6017
_refine_diff_density_max 1.160
_refine_diff_density_min -0.957
_refine_diff_density_rms 0.126
_refine_ls_extinction_method none
_refine_ls_goodness_of_fit_ref 1.010
_refine_ls_hydrogen_treatment constr
_refine_ls_matrix_type full
_refine_ls_number_parameters 1157
_refine_ls_number_reflns 11189
_refine_ls_number_restraints 1592
_refine_ls_restrained_S_all 0.953
_refine_ls_R_factor_all 0.1002
_refine_ls_R_factor_gt 0.0493
_refine_ls_shift/su_max 0.001
_refine_ls_shift/su_mean 0.000
_refine_ls_structure_factor_coef Fsqd
_refine_ls_weighting_details 'w=1/[\s^2^(Fo^2^)+(0.0542P)^2^+221.4400P] where P=(Fo^2^+2Fc^2^)/3'
_refine_ls_weighting_scheme calc
_refine_ls_wR_factor_gt 0.1098
_refine_ls_wR_factor_ref 0.1410
_reflns_Friedel_coverage 0.000
_reflns_number_gt 7320
_reflns_number_total 11189
_reflns_threshold_expression 'I > 2\s(I)'
_cod_data_source_file d3sc02836d2.cif
_cod_data_source_block 14_a_sq
_cod_depositor_comments 'Adding full bibliography for 1569773.cif.'
_cod_original_sg_symbol_H-M 'P 21/c'
_cod_database_code 1569773
_shelx_shelxl_version_number 2018/3
_shelx_space_group_comment
; 
The symmetry employed for this shelxl refinement is uniquely defined 
by the following loop, which should always be used as a source of 
symmetry information in preference to the above space-group names. 
They are only intended as comments. 
;

loop_
_space_group_symop_operation_xyz
'x, y, z'
'-x, y+1/2, -z+1/2'
'-x, -y, -z'
'x, -y-1/2, z-1/2'

loop_
_atom_site_label
_atom_site_type_symbol
_atom_site_fract_x
_atom_site_fract_y
_atom_site_fract_z
_atom_site_U_iso_or_equiv
_atom_site_adp_type
_atom_site_occupancy
_atom_site_site_symmetry_order
_atom_site_calc_flag
_atom_site_refinement_flags_posn
_atom_site_refinement_flags_adp
_atom_site_refinement_flags_occupancy
_atom_site_disorder_assembly
_atom_site_disorder_group
Ir1 Ir 0.20060(3) 0.33704(5) 0.43499(2) 0.0396(2) Uani 1 1 d . U . . .
Ir2 Ir 0.10020(3) 0.47184(5) 0.71970(3) 0.0567(3) Uani 1 1 d . U . . .
Ir3 Ir 0.50561(3) 0.33916(5) 0.66168(2) 0.0429(3) Uani 1 1 d . U . . .
Ir4 Ir 0.23068(3) 0.84289(5) 0.58236(2) 0.0462(3) Uani 1 1 d . U . . .
Cl1 Cl 0.25898(19) 0.4456(3) 0.43281(15) 0.0562(14) Uani 1 1 d . U . . .
Cl2 Cl 0.0635(2) 0.3635(3) 0.66967(17) 0.0732(16) Uani 1 1 d . U . . .
Cl3 Cl 0.52960(19) 0.4826(3) 0.67641(16) 0.0632(15) Uani 1 1 d . U . . .
Cl4 Cl 0.14305(18) 0.8046(3) 0.54358(15) 0.0558(14) Uani 1 1 d . U . . .
O1 O 0.2424(4) 0.4089(7) 0.5604(4) 0.046(3) Uani 1 1 d . U . . .
O2 O 0.3212(4) 0.1367(7) 0.6098(4) 0.046(3) Uani 1 1 d . U . . .
O3 O 0.2187(5) 0.1665(8) 0.7519(4) 0.066(4) Uani 1 1 d . U . . .
O4 O 0.2145(5) 0.4630(8) 0.6665(4) 0.056(3) Uani 1 1 d . U . . .
O5 O 0.0113(5) 0.6797(7) 0.5906(4) 0.050(3) Uani 1 1 d . U . . .
O6 O 0.0679(5) 0.5905(7) 0.4125(3) 0.053(3) Uani 1 1 d . U . . .
O10 O 0.3550(5) 0.4129(8) 0.6458(4) 0.058(3) Uani 1 1 d . U . . .
O11 O 0.4534(4) 0.4565(7) 0.5051(4) 0.055(3) Uani 1 1 d . U . . .
O12 O 0.2594(5) 0.7539(7) 0.4416(4) 0.055(3) Uani 1 1 d . U . . .
O13 O 0.2574(4) 0.5884(7) 0.6104(3) 0.046(3) Uani 1 1 d . U . . .
O14 O 0.2879(6) 0.6491(9) 0.7614(4) 0.080(4) Uani 1 1 d . U . . .
O15 O 0.4960(6) 0.4408(8) 0.8180(4) 0.078(4) Uani 1 1 d . U . . .
N1 N 0.1633(5) 0.4340(8) 0.4536(4) 0.036(3) Uani 1 1 d . U . . .
N2 N 0.2384(5) 0.3396(8) 0.4999(4) 0.036(3) Uani 1 1 d . U . . .
N3 N 0.0946(5) 0.5418(9) 0.6660(4) 0.045(3) Uani 1 1 d . U . . .
N4 N 0.1684(5) 0.4475(9) 0.7110(4) 0.044(3) Uani 1 1 d . U . . .
N10 N 0.4555(5) 0.3880(9) 0.6046(4) 0.044(3) Uani 1 1 d . U . . .
N11 N 0.4395(5) 0.3650(8) 0.6748(4) 0.043(3) Uani 1 1 d . U . . .
N12 N 0.2477(5) 0.7604(8) 0.5428(4) 0.041(3) Uani 1 1 d . U . . .
N13 N 0.2377(5) 0.7287(8) 0.6134(4) 0.042(3) Uani 1 1 d . U . . .
C1 C 0.1261(7) 0.4836(11) 0.4277(5) 0.046(5) Uani 1 1 d . U . . .
H1 H 0.113194 0.471979 0.398494 0.055 Uiso 1 1 calc R U . . .
C2 C 0.1064(7) 0.5511(10) 0.4428(5) 0.035(4) Uani 1 1 d . U . . .
C3 C 0.1261(6) 0.5696(10) 0.4860(5) 0.038(4) Uani 1 1 d . U . . .
H3 H 0.113903 0.616320 0.496904 0.046 Uiso 1 1 calc R U . . .
C4 C 0.1638(6) 0.5179(11) 0.5122(5) 0.040(4) Uani 1 1 d . U . . .
H4 H 0.177657 0.528907 0.541430 0.048 Uiso 1 1 calc R U . . .
C5 C 0.1813(6) 0.4514(10) 0.4962(5) 0.032(4) Uani 1 1 d . U . . .
C6 C 0.2230(6) 0.3956(11) 0.5216(6) 0.036(4) Uani 1 1 d . U . . .
C7 C 0.2788(7) 0.2821(11) 0.5213(5) 0.039(4) Uani 1 1 d . U . . .
C8 C 0.3188(6) 0.2741(10) 0.5058(5) 0.037(4) Uani 1 1 d . U . . .
H8 H 0.319393 0.307955 0.483065 0.044 Uiso 1 1 calc R U . . .
C9 C 0.3574(7) 0.2169(11) 0.5236(5) 0.044(4) Uani 1 1 d . U . . .
H9 H 0.383779 0.208086 0.512288 0.053 Uiso 1 1 calc R U . . .
C10 C 0.3568(7) 0.1721(11) 0.5588(5) 0.041(4) Uani 1 1 d . U . . .
H10 H 0.383342 0.132875 0.571705 0.050 Uiso 1 1 calc R U . . .
C11 C 0.3179(6) 0.1840(11) 0.5753(5) 0.037(4) Uani 1 1 d . U . . .
C12 C 0.2792(7) 0.2386(11) 0.5564(5) 0.043(4) Uani 1 1 d . U . . .
H12 H 0.252435 0.246807 0.567258 0.051 Uiso 1 1 calc R U . . .
C13 C 0.2867(7) 0.1568(11) 0.6307(5) 0.046(4) Uani 1 1 d . U . . .
H13A H 0.252244 0.133896 0.614770 0.056 Uiso 1 1 calc R U . . .
H13B H 0.283697 0.218083 0.632158 0.056 Uiso 1 1 calc R U . . .
C14 C 0.3064(8) 0.1201(11) 0.6752(6) 0.051(5) Uani 1 1 d . U . . .
C15 C 0.3550(7) 0.0851(11) 0.6921(5) 0.048(5) Uani 1 1 d . U . . .
H15 H 0.376263 0.078470 0.675718 0.057 Uiso 1 1 calc R U . . .
C16 C 0.3717(7) 0.0598(11) 0.7341(6) 0.049(5) Uani 1 1 d . U . . .
H16 H 0.405086 0.036284 0.746344 0.059 Uiso 1 1 calc R U . . .
C17 C 0.3422(8) 0.0677(11) 0.7577(6) 0.050(5) Uani 1 1 d . U . . .
H17 H 0.355005 0.051525 0.786416 0.060 Uiso 1 1 calc R U . . .
C18 C 0.2917(8) 0.1002(11) 0.7396(6) 0.053(5) Uani 1 1 d . U . . .
C19 C 0.2753(8) 0.1265(11) 0.6988(6) 0.054(5) Uani 1 1 d . U . . .
H19 H 0.241851 0.149522 0.686454 0.065 Uiso 1 1 calc R U . . .
C20 C 0.2566(8) 0.1022(12) 0.7653(6) 0.062(5) Uani 1 1 d . U . . .
H20A H 0.239172 0.047603 0.762835 0.075 Uiso 1 1 calc R U . . .
H20B H 0.277720 0.111005 0.795180 0.075 Uiso 1 1 calc R U . . .
C21 C 0.2330(8) 0.2502(13) 0.7569(6) 0.049(5) Uani 1 1 d . U . . .
C22 C 0.2806(8) 0.2751(13) 0.7834(6) 0.058(5) Uani 1 1 d . U . . .
H22 H 0.305662 0.235955 0.799085 0.070 Uiso 1 1 calc R U . . .
C23 C 0.2907(8) 0.3617(13) 0.7861(6) 0.058(5) Uani 1 1 d . U . . .
H23 H 0.323266 0.381014 0.804282 0.069 Uiso 1 1 calc R U . . .
C24 C 0.2545(7) 0.4191(12) 0.7633(5) 0.050(5) Uani 1 1 d . U . . .
H24 H 0.261901 0.477139 0.765809 0.060 Uiso 1 1 calc R U . . .
C25 C 0.2076(7) 0.3906(12) 0.7367(5) 0.041(4) Uani 1 1 d . U . . .
C26 C 0.1966(7) 0.3039(12) 0.7342(6) 0.051(5) Uani 1 1 d . U . . .
H26 H 0.163774 0.284073 0.716789 0.061 Uiso 1 1 calc R U . . .
C27 C 0.1779(7) 0.4761(10) 0.6794(6) 0.036(4) Uani 1 1 d . U . . .
C28 C 0.1355(6) 0.5348(11) 0.6535(5) 0.038(4) Uani 1 1 d . U . . .
C29 C 0.1365(7) 0.5768(10) 0.6184(5) 0.039(4) Uani 1 1 d . U . . .
H29 H 0.165482 0.570705 0.610012 0.046 Uiso 1 1 calc R U . . .
C30 C 0.0960(7) 0.6279(10) 0.5950(5) 0.037(4) Uani 1 1 d . U . . .
H30 H 0.095788 0.657123 0.570639 0.045 Uiso 1 1 calc R U . . .
C31 C 0.0560(7) 0.6323(11) 0.6103(6) 0.046(4) Uani 1 1 d . U . . .
C32 C 0.0548(7) 0.5899(11) 0.6448(5) 0.041(4) Uani 1 1 d . U . . .
H32 H 0.025975 0.594674 0.653500 0.049 Uiso 1 1 calc R U . . .
C33 C 0.0086(7) 0.7292(10) 0.5557(5) 0.043(4) Uani 1 1 d . U . . .
H33A H 0.041328 0.760189 0.562187 0.052 Uiso 1 1 calc R U . . .
H33B H -0.019239 0.770758 0.550969 0.052 Uiso 1 1 calc R U . . .
C34 C -0.0013(7) 0.6798(10) 0.5151(5) 0.039(4) Uani 1 1 d . U . . .
C35 C -0.0367(8) 0.6132(12) 0.5055(6) 0.060(5) Uani 1 1 d . U . . .
H35 H -0.053920 0.598588 0.524190 0.072 Uiso 1 1 calc R U . . .
C36 C -0.0459(8) 0.5707(12) 0.4696(6) 0.058(5) Uani 1 1 d . U . . .
H36 H -0.071969 0.529179 0.462599 0.070 Uiso 1 1 calc R U . . .
C37 C -0.0203(7) 0.5832(11) 0.4428(6) 0.048(5) Uani 1 1 d . U . . .
H37 H -0.027098 0.550415 0.418159 0.058 Uiso 1 1 calc R U . . .
C38 C 0.0170(7) 0.6476(11) 0.4532(5) 0.040(4) Uani 1 1 d . U . . .
C39 C 0.0241(7) 0.6927(10) 0.4883(5) 0.037(4) Uani 1 1 d . U . . .
H39 H 0.048609 0.736594 0.494559 0.044 Uiso 1 1 calc R U . . .
C40 C 0.0468(7) 0.6641(11) 0.4247(5) 0.048(4) Uani 1 1 d . U . . .
H40A H 0.023828 0.692278 0.399111 0.057 Uiso 1 1 calc R U . . .
H40B H 0.075272 0.702851 0.439094 0.057 Uiso 1 1 calc R U . . .
C42 C 0.1534(7) 0.2288(11) 0.4171(6) 0.0515(19) Uani 1 1 d . U . . .
C44 C 0.1778(7) 0.3035(11) 0.3703(6) 0.0515(19) Uani 1 1 d . U . . .
C43 C 0.1366(8) 0.2866(12) 0.3821(6) 0.0515(19) Uani 1 1 d . U . . .
C45 C 0.2210(7) 0.2517(11) 0.3952(6) 0.0515(19) Uani 1 1 d . U . . .
C46 C 0.2045(7) 0.2027(12) 0.4228(6) 0.0515(19) Uani 1 1 d . U . . .
C47 C 0.1222(7) 0.1869(12) 0.4390(6) 0.065(2) Uani 1 1 d . U . . .
H47A H 0.112190 0.131243 0.427083 0.098 Uiso 1 1 calc R U . . .
H47B H 0.091293 0.220004 0.435439 0.098 Uiso 1 1 calc R U . . .
H47C H 0.142634 0.181991 0.468976 0.098 Uiso 1 1 calc R U . . .
C48 C 0.0824(7) 0.3171(12) 0.3662(6) 0.065(2) Uani 1 1 d . U . . .
H48A H 0.080167 0.367962 0.349675 0.098 Uiso 1 1 calc R U . . .
H48B H 0.071441 0.329123 0.389929 0.098 Uiso 1 1 calc R U . . .
H48C H 0.060042 0.274145 0.348405 0.098 Uiso 1 1 calc R U . . .
C49 C 0.1760(7) 0.3617(11) 0.3341(6) 0.065(2) Uani 1 1 d . U . . .
H49A H 0.163166 0.330889 0.307549 0.098 Uiso 1 1 calc R U . . .
H49B H 0.210601 0.382726 0.338560 0.098 Uiso 1 1 calc R U . . .
H49C H 0.152965 0.408639 0.333020 0.098 Uiso 1 1 calc R U . . .
C50 C 0.2705(7) 0.2473(12) 0.3864(6) 0.065(2) Uani 1 1 d . U . . .
H50A H 0.263840 0.221320 0.358929 0.098 Uiso 1 1 calc R U . . .
H50B H 0.295698 0.213964 0.408167 0.098 Uiso 1 1 calc R U . . .
H50C H 0.283928 0.303739 0.386324 0.098 Uiso 1 1 calc R U . . .
C51 C 0.2354(7) 0.1356(11) 0.4506(6) 0.065(2) Uani 1 1 d . U . . .
H51A H 0.222147 0.081085 0.438717 0.098 Uiso 1 1 calc R U . . .
H51B H 0.233055 0.140884 0.478548 0.098 Uiso 1 1 calc R U . . .
H51C H 0.271445 0.140827 0.452887 0.098 Uiso 1 1 calc R U . . .
C52 C 0.0627(9) 0.4287(16) 0.7618(6) 0.080(2) Uani 1 1 d . U . . .
C53 C 0.0383(9) 0.5065(16) 0.7418(7) 0.080(2) Uani 1 1 d . U . . .
C54 C 0.0777(9) 0.5643(16) 0.7549(6) 0.080(2) Uani 1 1 d . U . . .
C55 C 0.1268(9) 0.5267(16) 0.7811(6) 0.080(2) Uani 1 1 d . U . . .
C56 C 0.1152(9) 0.4400(16) 0.7844(6) 0.080(2) Uani 1 1 d . U . . .
C57 C 0.0354(9) 0.3456(15) 0.7576(7) 0.093(3) Uani 1 1 d . U . . .
H57A H 0.011238 0.338898 0.728843 0.140 Uiso 1 1 calc R U . . .
H57B H 0.016658 0.343668 0.777160 0.140 Uiso 1 1 calc R U . . .
H57C H 0.060825 0.300432 0.764269 0.140 Uiso 1 1 calc R U . . .
C58 C -0.0161(8) 0.5143(15) 0.7178(7) 0.093(3) Uani 1 1 d . U . . .
H58A H -0.023313 0.491805 0.689504 0.140 Uiso 1 1 calc R U . . .
H58B H -0.025960 0.573279 0.715801 0.140 Uiso 1 1 calc R U . . .
H58C H -0.035826 0.483199 0.731726 0.140 Uiso 1 1 calc R U . . .
C60 C 0.1527(8) 0.3795(15) 0.8124(7) 0.093(3) Uani 1 1 d . U . . .
H60A H 0.147598 0.324534 0.798960 0.140 Uiso 1 1 calc R U . . .
H60B H 0.147178 0.375597 0.839211 0.140 Uiso 1 1 calc R U . . .
H60C H 0.187784 0.398732 0.817327 0.140 Uiso 1 1 calc R U . . .
C59 C 0.0734(9) 0.6583(14) 0.7463(7) 0.093(3) Uani 1 1 d . U . . .
H59A H 0.041573 0.670129 0.722746 0.140 Uiso 1 1 calc R U . . .
H59B H 0.102945 0.677268 0.739425 0.140 Uiso 1 1 calc R U . . .
H59C H 0.072772 0.687738 0.771386 0.140 Uiso 1 1 calc R U . . .
C100 C 0.4685(7) 0.4067(10) 0.5711(6) 0.044(2) Uani 1 1 d . U . . .
H100 H 0.502521 0.396188 0.571939 0.053 Uiso 1 1 calc R U . . .
C61 C 0.1749(9) 0.5726(15) 0.8023(7) 0.093(3) Uani 1 1 d . U . . .
H61A H 0.203830 0.541893 0.799052 0.140 Uiso 1 1 calc R U . . .
H61B H 0.180294 0.578337 0.832151 0.140 Uiso 1 1 calc R U . . .
H61C H 0.172750 0.628023 0.789633 0.140 Uiso 1 1 calc R U . . .
C101 C 0.4336(7) 0.4401(11) 0.5365(6) 0.044(2) Uani 1 1 d . U . . .
C102 C 0.3842(6) 0.4568(10) 0.5328(6) 0.044(2) Uani 1 1 d . U . . .
H102 H 0.359750 0.478739 0.507781 0.053 Uiso 1 1 calc R U . . .
C103 C 0.3719(7) 0.4392(10) 0.5686(5) 0.044(2) Uani 1 1 d . U . . .
H103 H 0.338097 0.450048 0.568221 0.053 Uiso 1 1 calc R U . . .
C104 C 0.4076(7) 0.4069(11) 0.6038(6) 0.044(2) Uani 1 1 d . U . . .
C105 C 0.3964(7) 0.3964(11) 0.6438(6) 0.041(4) Uani 1 1 d . U . . .
C106 C 0.4349(7) 0.3534(11) 0.7151(6) 0.044(4) Uani 1 1 d . U . . .
C107 C 0.4043(7) 0.2927(12) 0.7217(6) 0.053(5) Uani 1 1 d . U . . .
H107 H 0.384709 0.258180 0.699060 0.063 Uiso 1 1 calc R U . . .
C108 C 0.4016(7) 0.2812(12) 0.7598(6) 0.056(5) Uani 1 1 d . U . . .
H108 H 0.378651 0.240260 0.763233 0.067 Uiso 1 1 calc R U . . .
C109 C 0.4316(8) 0.3278(12) 0.7948(6) 0.062(5) Uani 1 1 d . U . . .
H109 H 0.430761 0.317920 0.822054 0.074 Uiso 1 1 calc R U . . .
C110 C 0.4625(8) 0.3891(12) 0.7874(6) 0.057(5) Uani 1 1 d . U . . .
C111 C 0.4665(7) 0.4034(12) 0.7472(6) 0.056(5) Uani 1 1 d . U . . .
H111 H 0.489053 0.443913 0.742864 0.067 Uiso 1 1 calc R U . . .
C112 C 0.4831(8) 0.4490(13) 0.8571(6) 0.071(5) Uani 1 1 d . U . . .
H11A H 0.510733 0.480436 0.878482 0.085 Uiso 1 1 calc R U . . .
H11B H 0.481291 0.392778 0.868525 0.085 Uiso 1 1 calc R U . . .
C113 C 0.4320(9) 0.4937(12) 0.8485(6) 0.063(5) Uani 1 1 d . U . . .
C114 C 0.4105(9) 0.4946(13) 0.8803(6) 0.072(6) Uani 1 1 d . U . . .
H114 H 0.427260 0.466700 0.906147 0.086 Uiso 1 1 calc R U . . .
C115 C 0.3653(9) 0.5362(13) 0.8737(6) 0.082(6) Uani 1 1 d . U . . .
H115 H 0.350638 0.535929 0.895031 0.098 Uiso 1 1 calc R U . . .
C116 C 0.3401(8) 0.5790(13) 0.8362(6) 0.066(6) Uani 1 1 d . U . . .
H116 H 0.309833 0.610559 0.832289 0.079 Uiso 1 1 calc R U . . .
C117 C 0.3605(9) 0.5737(13) 0.8058(7) 0.064(5) Uani 1 1 d . U . . .
C118 C 0.4060(8) 0.5350(12) 0.8107(6) 0.064(5) Uani 1 1 d . U . . .
H118 H 0.419752 0.536123 0.788842 0.077 Uiso 1 1 calc R U . . .
C119 C 0.3312(9) 0.6106(13) 0.7609(6) 0.073(6) Uani 1 1 d . U . . .
H11C H 0.353390 0.651086 0.753373 0.088 Uiso 1 1 calc R U . . .
H11D H 0.322073 0.565340 0.739776 0.088 Uiso 1 1 calc R U . . .
C121 C 0.2117(8) 0.7192(14) 0.7284(7) 0.074(6) Uani 1 1 d . U . . .
H121 H 0.206351 0.719580 0.754429 0.089 Uiso 1 1 calc R U . . .
C122 C 0.1770(8) 0.7530(13) 0.6930(7) 0.070(6) Uani 1 1 d . U . . .
H122 H 0.145841 0.774318 0.694488 0.084 Uiso 1 1 calc R U . . .
C123 C 0.1845(8) 0.7582(11) 0.6547(6) 0.057(5) Uani 1 1 d . U . . .
H123 H 0.160423 0.785820 0.631329 0.068 Uiso 1 1 calc R U . . .
C124 C 0.2290(8) 0.7209(11) 0.6522(6) 0.047(4) Uani 1 1 d . U . . .
C125 C 0.2643(8) 0.6826(11) 0.6871(6) 0.054(5) Uani 1 1 d . U . . .
H125 H 0.293953 0.656090 0.685092 0.065 Uiso 1 1 calc R U . . .
C126 C 0.2559(9) 0.6837(13) 0.7243(7) 0.064(5) Uani 1 1 d . U . . .
C127 C 0.2517(7) 0.6615(12) 0.5965(5) 0.041(4) Uani 1 1 d . U . . .
C128 C 0.2566(6) 0.6795(10) 0.5551(5) 0.035(4) Uani 1 1 d . U . . .
C129 C 0.2665(6) 0.6191(11) 0.5301(5) 0.039(4) Uani 1 1 d . U . . .
H129 H 0.272434 0.563016 0.539454 0.046 Uiso 1 1 calc R U . . .
C130 C 0.2676(6) 0.6415(11) 0.4909(6) 0.041(4) Uani 1 1 d . U . . .
H130 H 0.273197 0.600249 0.472921 0.049 Uiso 1 1 calc R U . . .
C131 C 0.2606(7) 0.7217(12) 0.4785(6) 0.048(4) Uani 1 1 d . U . . .
C132 C 0.2489(7) 0.7787(11) 0.5047(6) 0.045(4) Uani 1 1 d . U . . .
H132 H 0.241282 0.834338 0.494870 0.054 Uiso 1 1 calc R U . . .
C133 C 0.2813(7) 0.7018(12) 0.4178(5) 0.051(4) Uani 1 1 d . U . . .
H13C H 0.278727 0.730892 0.391469 0.061 Uiso 1 1 calc R U . . .
H13D H 0.261052 0.649629 0.410066 0.061 Uiso 1 1 calc R U . . .
C134 C 0.3379(7) 0.6799(11) 0.4420(6) 0.048(5) Uani 1 1 d . U . . .
C135 C 0.3721(7) 0.7398(12) 0.4648(6) 0.056(5) Uani 1 1 d . U . . .
H135 H 0.361063 0.795965 0.464422 0.067 Uiso 1 1 calc R U . . .
C136 C 0.4229(8) 0.7186(14) 0.4882(6) 0.066(5) Uani 1 1 d . U . . .
H136 H 0.446823 0.759147 0.503973 0.079 Uiso 1 1 calc R U . . .
C137 C 0.4367(8) 0.6370(14) 0.4875(6) 0.068(6) Uani 1 1 d . U . . .
H137 H 0.471165 0.622563 0.503665 0.082 Uiso 1 1 calc R U . . .
C138 C 0.4054(8) 0.5742(13) 0.4657(6) 0.054(5) Uani 1 1 d . U . . .
C139 C 0.3553(7) 0.6007(11) 0.4432(5) 0.046(5) Uani 1 1 d . U . . .
H139 H 0.331495 0.559884 0.427534 0.055 Uiso 1 1 calc R U . . .
C140 C 0.4202(7) 0.4873(12) 0.4648(6) 0.063(5) Uani 1 1 d . U . . .
H14A H 0.388794 0.452559 0.454743 0.075 Uiso 1 1 calc R U . . .
H14B H 0.438094 0.481394 0.444386 0.075 Uiso 1 1 calc R U . . .
C141 C 0.5439(7) 0.2476(11) 0.7082(6) 0.0486(18) Uani 1 1 d . U . . .
C142 C 0.5815(7) 0.2936(11) 0.6964(6) 0.0486(18) Uani 1 1 d . U . . .
C143 C 0.5718(7) 0.2788(11) 0.6536(6) 0.0486(18) Uani 1 1 d . U . . .
C144 C 0.5285(7) 0.2249(11) 0.6377(6) 0.0486(18) Uani 1 1 d . U . . .
C145 C 0.5111(7) 0.2064(11) 0.6710(6) 0.0486(18) Uani 1 1 d . U . . .
C146 C 0.5432(7) 0.2368(12) 0.7515(5) 0.057(2) Uani 1 1 d . U . . .
H14C H 0.557857 0.286402 0.768293 0.085 Uiso 1 1 calc R U . . .
H14D H 0.563513 0.187682 0.764567 0.085 Uiso 1 1 calc R U . . .
H14E H 0.507616 0.229283 0.750167 0.085 Uiso 1 1 calc R U . . .
C147 C 0.6247(7) 0.3418(11) 0.7270(5) 0.057(2) Uani 1 1 d . U . . .
H14F H 0.655637 0.307043 0.736666 0.085 Uiso 1 1 calc R U . . .
H14G H 0.615224 0.358159 0.751030 0.085 Uiso 1 1 calc R U . . .
H14H H 0.631427 0.391885 0.713241 0.085 Uiso 1 1 calc R U . . .
C148 C 0.6059(7) 0.3120(11) 0.6306(6) 0.057(2) Uani 1 1 d . U . . .
H14I H 0.585945 0.315336 0.600441 0.085 Uiso 1 1 calc R U . . .
H14J H 0.635168 0.274332 0.635193 0.085 Uiso 1 1 calc R U . . .
H14K H 0.618502 0.367616 0.641197 0.085 Uiso 1 1 calc R U . . .
C149 C 0.5068(7) 0.1945(11) 0.5943(5) 0.057(2) Uani 1 1 d . U . . .
H14L H 0.515847 0.233231 0.575713 0.085 Uiso 1 1 calc R U . . .
H14M H 0.469333 0.190945 0.585766 0.085 Uiso 1 1 calc R U . . .
H14N H 0.520867 0.139219 0.592452 0.085 Uiso 1 1 calc R U . . .
C150 C 0.4669(7) 0.1500(11) 0.6696(6) 0.057(2) Uani 1 1 d . U . . .
H15A H 0.439659 0.154219 0.642003 0.085 Uiso 1 1 calc R U . . .
H15B H 0.453434 0.166928 0.691379 0.085 Uiso 1 1 calc R U . . .
H15C H 0.479112 0.092231 0.674560 0.085 Uiso 1 1 calc R U . . .
Na1 Na 0.2715(2) 0.4532(3) 0.62942(18) 0.0293(15) Uani 1 1 d . U . . .
O50 O 0.2771(5) 0.3338(8) 0.6741(4) 0.075(4) Uani 1 1 d . U . . .
C1_1 C 0.2634(6) 0.9244(8) 0.6362(5) 0.071(2) Uani 1 1 d D U . . .
C2_1 C 0.2165(6) 0.9586(7) 0.6091(4) 0.071(2) Uani 1 1 d D U . . .
C3_1 C 0.2231(6) 0.9756(8) 0.5701(5) 0.071(2) Uani 1 1 d D U . . .
C4_1 C 0.2729(6) 0.9510(10) 0.5731(5) 0.071(2) Uani 1 1 d D U . . .
C5_1 C 0.2970(6) 0.9167(10) 0.6132(5) 0.071(2) Uani 1 1 d D U . . .
C6_1 C 0.3529(6) 0.8872(12) 0.6312(6) 0.083(2) Uani 1 1 d D U . . .
H6A_1 H 0.361386 0.856820 0.609549 0.125 Uiso 1 1 calc R U . . .
H6B_1 H 0.357379 0.850354 0.655186 0.125 Uiso 1 1 calc R U . . .
H6C_1 H 0.375652 0.935585 0.640382 0.125 Uiso 1 1 calc R U . . .
C7_1 C 0.2957(8) 0.9659(12) 0.5389(6) 0.083(2) Uani 1 1 d D U . . .
H7A_1 H 0.268722 0.986433 0.513461 0.125 Uiso 1 1 calc R U . . .
H7B_1 H 0.309609 0.913520 0.532651 0.125 Uiso 1 1 calc R U . . .
H7C_1 H 0.323228 1.007416 0.548629 0.125 Uiso 1 1 calc R U . . .
C8_1 C 0.1850(7) 1.0172(11) 0.5318(5) 0.083(2) Uani 1 1 d D U . . .
H8A_1 H 0.186526 0.990659 0.506353 0.125 Uiso 1 1 calc R U . . .
H8B_1 H 0.193526 1.076518 0.531719 0.125 Uiso 1 1 calc R U . . .
H8C_1 H 0.150217 1.011486 0.532539 0.125 Uiso 1 1 calc R U . . .
C9_1 C 0.1697(7) 0.9775(12) 0.6203(6) 0.083(2) Uani 1 1 d D U . . .
H9A_1 H 0.168753 1.037275 0.626070 0.125 Uiso 1 1 calc R U . . .
H9B_1 H 0.171366 0.945585 0.645267 0.125 Uiso 1 1 calc R U . . .
H9C_1 H 0.138565 0.962055 0.596816 0.125 Uiso 1 1 calc R U . . .
C10_1 C 0.2745(8) 0.9023(12) 0.6817(5) 0.083(2) Uani 1 1 d D U . . .
H10A_1 H 0.243203 0.880099 0.684931 0.125 Uiso 1 1 calc R U . . .
H10B_1 H 0.285622 0.952288 0.699082 0.125 Uiso 1 1 calc R U . . .
H10C_1 H 0.301683 0.860069 0.690588 0.125 Uiso 1 1 calc R U . . .

loop_
_atom_site_aniso_label
_atom_site_aniso_U_11
_atom_site_aniso_U_22
_atom_site_aniso_U_33
_atom_site_aniso_U_23
_atom_site_aniso_U_13
_atom_site_aniso_U_12
Ir1 0.0499(5) 0.0365(5) 0.0347(5) -0.0041(4) 0.0177(4) -0.0001(4)
Ir2 0.0552(6) 0.0703(6) 0.0495(6) 0.0261(5) 0.0244(5) 0.0145(5)
Ir3 0.0363(5) 0.0429(5) 0.0444(5) 0.0109(4) 0.0080(4) 0.0019(4)
Ir4 0.0568(6) 0.0273(5) 0.0550(6) -0.0034(4) 0.0203(4) -0.0068(4)
Cl1 0.071(4) 0.047(3) 0.064(4) -0.005(3) 0.041(3) -0.010(3)
Cl2 0.062(4) 0.079(4) 0.069(4) 0.023(3) 0.011(3) -0.019(3)
Cl3 0.056(3) 0.048(3) 0.073(4) 0.007(3) 0.006(3) -0.009(3)
Cl4 0.056(3) 0.048(3) 0.063(4) -0.002(3) 0.021(3) -0.006(3)
O1 0.048(8) 0.043(7) 0.037(5) -0.012(5) 0.004(5) 0.005(6)
O2 0.062(8) 0.037(8) 0.047(7) 0.003(5) 0.028(6) 0.002(6)
O3 0.087(9) 0.050(7) 0.078(9) 0.027(8) 0.051(8) 0.025(7)
O4 0.053(8) 0.061(8) 0.069(8) 0.016(7) 0.039(7) 0.011(6)
O5 0.070(8) 0.042(8) 0.044(7) 0.011(6) 0.028(7) 0.013(6)
O6 0.067(9) 0.055(8) 0.033(7) -0.002(6) 0.011(6) 0.027(6)
O10 0.035(6) 0.069(9) 0.067(8) 0.012(7) 0.015(5) 0.009(6)
O11 0.032(7) 0.067(9) 0.064(7) 0.038(7) 0.016(6) 0.022(6)
O12 0.065(8) 0.060(9) 0.046(7) 0.020(6) 0.026(7) 0.030(7)
O13 0.067(8) 0.026(5) 0.045(8) 0.000(5) 0.018(7) -0.008(6)
O14 0.086(10) 0.093(12) 0.058(8) 0.003(8) 0.022(8) -0.003(8)
O15 0.107(11) 0.067(10) 0.053(8) -0.017(7) 0.020(8) -0.016(7)
N1 0.053(8) 0.031(7) 0.027(6) 0.002(5) 0.018(6) 0.004(5)
N2 0.044(8) 0.026(8) 0.039(5) -0.006(5) 0.016(5) 0.002(5)
N3 0.041(8) 0.054(8) 0.043(7) 0.012(6) 0.020(6) 0.008(7)
N4 0.047(6) 0.045(8) 0.036(8) 0.010(6) 0.011(5) 0.001(5)
N10 0.026(7) 0.053(8) 0.049(6) 0.016(6) 0.006(5) -0.003(6)
N11 0.040(6) 0.040(8) 0.048(6) 0.002(7) 0.014(6) -0.003(5)
N12 0.046(8) 0.032(6) 0.039(7) -0.002(5) 0.010(7) -0.008(7)
N13 0.050(9) 0.028(5) 0.042(7) -0.012(5) 0.009(6) -0.015(6)
C1 0.062(12) 0.043(11) 0.030(9) 0.000(8) 0.012(8) 0.017(8)
C2 0.040(11) 0.025(10) 0.037(8) 0.001(7) 0.009(7) -0.009(7)
C3 0.033(11) 0.033(10) 0.045(8) -0.016(8) 0.010(8) 0.006(7)
C4 0.040(11) 0.046(11) 0.032(9) -0.006(7) 0.011(8) 0.006(8)
C5 0.039(10) 0.036(10) 0.026(7) 0.003(7) 0.019(7) 0.005(7)
C6 0.030(10) 0.042(10) 0.033(6) -0.008(8) 0.009(7) 0.003(7)
C7 0.037(10) 0.036(10) 0.042(9) -0.006(7) 0.010(7) 0.002(7)
C8 0.040(10) 0.022(10) 0.050(11) -0.007(8) 0.020(8) -0.011(7)
C9 0.043(11) 0.045(12) 0.052(12) -0.006(8) 0.027(9) 0.000(8)
C10 0.040(10) 0.039(11) 0.048(11) -0.008(8) 0.019(8) 0.001(9)
C11 0.031(10) 0.040(11) 0.041(10) -0.002(7) 0.014(8) -0.008(8)
C12 0.043(11) 0.042(12) 0.040(11) -0.005(7) 0.011(9) 0.000(8)
C13 0.055(11) 0.045(11) 0.045(9) -0.009(9) 0.026(8) -0.009(9)
C14 0.062(11) 0.046(12) 0.054(9) 0.003(9) 0.031(8) -0.010(9)
C15 0.055(11) 0.055(13) 0.034(9) -0.018(9) 0.017(9) -0.013(9)
C16 0.057(11) 0.048(12) 0.040(10) -0.014(9) 0.015(8) -0.024(9)
C17 0.077(11) 0.034(11) 0.045(11) 0.001(9) 0.028(8) -0.006(10)
C18 0.081(11) 0.029(11) 0.060(10) 0.021(10) 0.039(9) 0.007(9)
C19 0.076(12) 0.034(11) 0.067(10) 0.028(10) 0.046(9) 0.012(10)
C20 0.098(13) 0.038(10) 0.070(12) 0.030(10) 0.054(11) 0.017(9)
C21 0.063(11) 0.047(8) 0.055(12) 0.026(9) 0.044(9) 0.023(8)
C22 0.057(11) 0.078(10) 0.048(13) 0.029(11) 0.029(9) 0.035(9)
C23 0.061(11) 0.082(11) 0.031(11) 0.013(10) 0.017(8) 0.015(9)
C24 0.065(11) 0.055(10) 0.027(11) -0.008(9) 0.013(8) 0.011(8)
C25 0.054(9) 0.052(8) 0.026(10) 0.010(8) 0.025(7) 0.014(7)
C26 0.056(11) 0.056(8) 0.042(12) 0.027(10) 0.019(9) 0.006(8)
C27 0.037(9) 0.028(10) 0.045(10) 0.003(7) 0.016(7) -0.002(8)
C28 0.038(9) 0.043(11) 0.035(10) 0.003(7) 0.015(7) 0.005(8)
C29 0.052(10) 0.032(11) 0.035(10) -0.005(7) 0.020(8) -0.003(8)
C30 0.057(10) 0.023(10) 0.031(10) 0.000(7) 0.015(8) -0.010(8)
C31 0.049(10) 0.046(12) 0.038(10) 0.003(7) 0.010(8) 0.000(8)
C32 0.036(10) 0.052(12) 0.032(10) -0.001(7) 0.010(8) 0.006(8)
C33 0.059(12) 0.033(11) 0.043(9) 0.008(6) 0.024(9) 0.013(8)
C34 0.055(12) 0.024(10) 0.042(8) 0.008(7) 0.021(8) 0.013(7)
C35 0.077(14) 0.069(13) 0.036(11) 0.004(9) 0.025(10) -0.022(9)
C36 0.078(14) 0.050(12) 0.049(12) -0.002(9) 0.026(10) -0.016(10)
C37 0.072(13) 0.029(11) 0.048(11) -0.002(9) 0.027(9) 0.000(8)
C38 0.056(11) 0.030(11) 0.031(9) 0.007(7) 0.011(8) 0.008(7)
C39 0.051(11) 0.020(10) 0.038(10) 0.005(7) 0.014(8) 0.000(8)
C40 0.057(12) 0.045(10) 0.043(10) -0.005(9) 0.020(8) 0.006(8)
C42 0.063(5) 0.047(4) 0.046(4) -0.018(3) 0.020(4) -0.003(3)
C44 0.063(5) 0.047(4) 0.046(4) -0.018(3) 0.020(4) -0.003(3)
C43 0.063(5) 0.047(4) 0.046(4) -0.018(3) 0.020(4) -0.003(3)
C45 0.063(5) 0.047(4) 0.046(4) -0.018(3) 0.020(4) -0.003(3)
C46 0.063(5) 0.047(4) 0.046(4) -0.018(3) 0.020(4) -0.003(3)
C47 0.072(5) 0.060(6) 0.068(5) -0.008(4) 0.030(4) 0.001(4)
C48 0.072(5) 0.060(6) 0.068(5) -0.008(4) 0.030(4) 0.001(4)
C49 0.072(5) 0.060(6) 0.068(5) -0.008(4) 0.030(4) 0.001(4)
C50 0.072(5) 0.060(6) 0.068(5) -0.008(4) 0.030(4) 0.001(4)
C51 0.072(5) 0.060(6) 0.068(5) -0.008(4) 0.030(4) 0.001(4)
C52 0.085(6) 0.117(6) 0.054(4) 0.035(4) 0.044(4) 0.028(5)
C53 0.085(6) 0.117(6) 0.054(4) 0.035(4) 0.044(4) 0.028(5)
C54 0.085(6) 0.117(6) 0.054(4) 0.035(4) 0.044(4) 0.028(5)
C55 0.085(6) 0.117(6) 0.054(4) 0.035(4) 0.044(4) 0.028(5)
C56 0.085(6) 0.117(6) 0.054(4) 0.035(4) 0.044(4) 0.028(5)
C57 0.094(6) 0.117(6) 0.073(6) 0.027(5) 0.035(5) 0.025(5)
C58 0.094(6) 0.117(6) 0.073(6) 0.027(5) 0.035(5) 0.025(5)
C60 0.094(6) 0.117(6) 0.073(6) 0.027(5) 0.035(5) 0.025(5)
C59 0.094(6) 0.117(6) 0.073(6) 0.027(5) 0.035(5) 0.025(5)
C100 0.035(5) 0.041(5) 0.054(5) 0.016(4) 0.012(4) 0.007(4)
C61 0.094(6) 0.117(6) 0.073(6) 0.027(5) 0.035(5) 0.025(5)
C101 0.035(5) 0.041(5) 0.054(5) 0.016(4) 0.012(4) 0.007(4)
C102 0.035(5) 0.041(5) 0.054(5) 0.016(4) 0.012(4) 0.007(4)
C103 0.035(5) 0.041(5) 0.054(5) 0.016(4) 0.012(4) 0.007(4)
C104 0.035(5) 0.041(5) 0.054(5) 0.016(4) 0.012(4) 0.007(4)
C105 0.027(8) 0.038(11) 0.053(8) 0.004(9) 0.009(7) -0.008(8)
C106 0.043(11) 0.044(11) 0.047(7) 0.007(8) 0.017(7) 0.007(8)
C107 0.063(13) 0.051(12) 0.056(10) -0.006(10) 0.037(10) -0.006(9)
C108 0.070(13) 0.056(13) 0.056(11) -0.007(9) 0.039(11) -0.009(9)
C109 0.093(15) 0.055(13) 0.052(10) -0.007(9) 0.045(10) -0.013(9)
C110 0.071(13) 0.052(12) 0.055(9) -0.009(9) 0.033(10) -0.006(8)
C111 0.067(13) 0.053(12) 0.044(8) 0.011(9) 0.014(10) -0.014(9)
C112 0.095(13) 0.061(14) 0.047(10) -0.013(10) 0.014(10) -0.020(10)
C113 0.101(13) 0.043(12) 0.031(10) -0.021(9) 0.005(9) -0.018(9)
C114 0.102(15) 0.067(15) 0.032(11) 0.004(10) 0.006(10) 0.013(11)
C115 0.112(16) 0.074(16) 0.046(11) -0.011(10) 0.011(11) 0.015(12)
C116 0.077(14) 0.067(14) 0.048(11) -0.011(10) 0.015(10) 0.014(11)
C117 0.087(13) 0.050(13) 0.053(10) -0.021(9) 0.021(9) -0.008(9)
C118 0.090(13) 0.061(14) 0.041(10) -0.019(9) 0.023(10) -0.009(10)
C119 0.091(14) 0.066(15) 0.063(10) 0.001(10) 0.028(10) -0.011(10)
C121 0.077(14) 0.096(16) 0.060(11) 0.007(12) 0.037(10) -0.008(11)
C122 0.070(13) 0.082(15) 0.064(12) -0.006(12) 0.031(10) -0.003(10)
C123 0.067(12) 0.046(12) 0.053(10) -0.013(10) 0.016(9) -0.006(9)
C124 0.064(11) 0.027(11) 0.047(8) -0.013(7) 0.017(8) -0.019(9)
C125 0.063(12) 0.050(13) 0.048(9) -0.009(9) 0.017(9) -0.007(9)
C126 0.078(12) 0.065(14) 0.047(9) -0.013(10) 0.019(9) -0.011(9)
C127 0.054(11) 0.026(7) 0.037(9) -0.004(7) 0.006(8) -0.008(9)
C128 0.038(10) 0.028(8) 0.029(8) -0.002(6) -0.003(8) -0.009(8)
C129 0.035(10) 0.034(9) 0.048(10) -0.002(7) 0.015(9) -0.005(9)
C130 0.044(11) 0.032(9) 0.053(10) 0.000(7) 0.025(10) -0.003(9)
C131 0.061(12) 0.036(10) 0.050(10) 0.006(7) 0.025(10) 0.004(10)
C132 0.063(12) 0.028(9) 0.047(10) 0.014(7) 0.021(10) 0.010(10)
C133 0.056(9) 0.062(12) 0.045(11) 0.016(9) 0.029(8) 0.009(8)
C134 0.057(9) 0.030(9) 0.062(12) 0.012(9) 0.027(8) 0.005(7)
C135 0.066(11) 0.043(10) 0.060(14) 0.010(9) 0.023(10) -0.006(8)
C136 0.066(11) 0.076(11) 0.056(13) 0.005(12) 0.023(10) 0.000(11)
C137 0.056(12) 0.082(12) 0.060(14) 0.011(11) 0.012(10) 0.010(9)
C138 0.061(11) 0.058(9) 0.044(12) 0.032(9) 0.019(9) 0.015(8)
C139 0.060(10) 0.034(9) 0.048(12) 0.016(9) 0.026(9) 0.006(7)
C140 0.060(12) 0.068(10) 0.053(9) 0.026(10) 0.012(9) 0.022(9)
C141 0.044(4) 0.047(4) 0.048(4) 0.008(4) 0.008(4) 0.009(3)
C142 0.044(4) 0.047(4) 0.048(4) 0.008(4) 0.008(4) 0.009(3)
C143 0.044(4) 0.047(4) 0.048(4) 0.008(4) 0.008(4) 0.009(3)
C144 0.044(4) 0.047(4) 0.048(4) 0.008(4) 0.008(4) 0.009(3)
C145 0.044(4) 0.047(4) 0.048(4) 0.008(4) 0.008(4) 0.009(3)
C146 0.051(5) 0.061(6) 0.053(5) 0.011(4) 0.012(4) 0.005(4)
C147 0.051(5) 0.061(6) 0.053(5) 0.011(4) 0.012(4) 0.005(4)
C148 0.051(5) 0.061(6) 0.053(5) 0.011(4) 0.012(4) 0.005(4)
C149 0.051(5) 0.061(6) 0.053(5) 0.011(4) 0.012(4) 0.005(4)
C150 0.051(5) 0.061(6) 0.053(5) 0.011(4) 0.012(4) 0.005(4)
Na1 0.032(4) 0.023(4) 0.033(4) -0.002(3) 0.011(3) 0.004(3)
O50 0.098(10) 0.053(8) 0.080(9) 0.028(7) 0.038(8) 0.012(7)
C1_1 0.099(5) 0.027(4) 0.085(5) -0.018(4) 0.030(4) -0.024(4)
C2_1 0.099(5) 0.027(4) 0.085(5) -0.018(4) 0.030(4) -0.024(4)
C3_1 0.099(5) 0.027(4) 0.085(5) -0.018(4) 0.030(4) -0.024(4)
C4_1 0.099(5) 0.027(4) 0.085(5) -0.018(4) 0.030(4) -0.024(4)
C5_1 0.099(5) 0.027(4) 0.085(5) -0.018(4) 0.030(4) -0.024(4)
C6_1 0.104(6) 0.056(6) 0.087(5) -0.017(4) 0.030(5) -0.018(5)
C7_1 0.104(6) 0.056(6) 0.087(5) -0.017(4) 0.030(5) -0.018(5)
C8_1 0.104(6) 0.056(6) 0.087(5) -0.017(4) 0.030(5) -0.018(5)
C9_1 0.104(6) 0.056(6) 0.087(5) -0.017(4) 0.030(5) -0.018(5)
C10_1 0.104(6) 0.056(6) 0.087(5) -0.017(4) 0.030(5) -0.018(5)

loop_
_atom_type_symbol
_atom_type_description
_atom_type_scat_dispersion_real
_atom_type_scat_dispersion_imag
_atom_type_scat_source
C C 0.0033 0.0016 'International Tables Vol C Tables 4.2.6.8 and 6.1.1.4'
N N 0.0061 0.0033 'International Tables Vol C Tables 4.2.6.8 and 6.1.1.4'
O O 0.0106 0.0060 'International Tables Vol C Tables 4.2.6.8 and 6.1.1.4'
Cl Cl 0.1484 0.1585 'International Tables Vol C Tables 4.2.6.8 and 6.1.1.4'
Ir Ir -1.4442 7.9887 'International Tables Vol C Tables 4.2.6.8 and 6.1.1.4'
Na Na 0.0362 0.0249 'International Tables Vol C Tables 4.2.6.8 and 6.1.1.4'
H H 0.0000 0.0000 'International Tables Vol C Tables 4.2.6.8 and 6.1.1.4'

loop_
_geom_angle_atom_site_label_1
_geom_angle_atom_site_label_2
_geom_angle_atom_site_label_3
_geom_angle
_geom_angle_site_symmetry_1
_geom_angle_site_symmetry_3
_geom_angle_publ_flag
N2 Ir1 N1 77.4(5) . . ?
N2 Ir1 C42 110.4(6) . . ?
N1 Ir1 C42 111.8(6) . . ?
N2 Ir1 C44 162.4(6) . . ?
N1 Ir1 C44 120.2(6) . . ?
C42 Ir1 C44 64.6(7) . . ?
N2 Ir1 C45 122.4(6) . . ?
N1 Ir1 C45 160.2(6) . . ?
C42 Ir1 C45 64.6(7) . . ?
C44 Ir1 C45 40.0(6) . . ?
N2 Ir1 C43 146.9(6) . . ?
N1 Ir1 C43 100.3(6) . . ?
C42 Ir1 C43 39.2(6) . . ?
C44 Ir1 C43 36.8(6) . . ?
C45 Ir1 C43 64.1(7) . . ?
N2 Ir1 C46 100.3(6) . . ?
N1 Ir1 C46 148.0(6) . . ?
C42 Ir1 C46 38.4(6) . . ?
C44 Ir1 C46 64.9(7) . . ?
C45 Ir1 C46 38.1(6) . . ?
C43 Ir1 C46 64.1(7) . . ?
N2 Ir1 Cl1 85.7(4) . . ?
N1 Ir1 Cl1 83.3(4) . . ?
C42 Ir1 Cl1 159.6(5) . . ?
C44 Ir1 Cl1 96.3(5) . . ?
C45 Ir1 Cl1 96.4(5) . . ?
C43 Ir1 Cl1 127.2(5) . . ?
C46 Ir1 Cl1 128.7(5) . . ?
N4 Ir2 N3 76.4(6) . . ?
N4 Ir2 C54 132.9(8) . . ?
N3 Ir2 C54 99.8(7) . . ?
N4 Ir2 C55 101.5(7) . . ?
N3 Ir2 C55 121.5(8) . . ?
C54 Ir2 C55 40.2(8) . . ?
N4 Ir2 C56 104.3(7) . . ?
N3 Ir2 C56 160.7(8) . . ?
C54 Ir2 C56 65.1(8) . . ?
C55 Ir2 C56 39.2(8) . . ?
N4 Ir2 C52 136.0(7) . . ?
N3 Ir2 C52 147.3(7) . . ?
C54 Ir2 C52 62.9(9) . . ?
C55 Ir2 C52 64.3(9) . . ?
C56 Ir2 C52 37.9(7) . . ?
N4 Ir2 C53 168.0(8) . . ?
N3 Ir2 C53 109.8(7) . . ?
C54 Ir2 C53 37.4(8) . . ?
C55 Ir2 C53 66.5(9) . . ?
C56 Ir2 C53 66.3(8) . . ?
C52 Ir2 C53 39.5(7) . . ?
N4 Ir2 Cl2 86.7(4) . . ?
N3 Ir2 Cl2 83.5(4) . . ?
C54 Ir2 Cl2 140.2(7) . . ?
C55 Ir2 Cl2 154.8(7) . . ?
C56 Ir2 Cl2 115.8(7) . . ?
C52 Ir2 Cl2 93.2(7) . . ?
C53 Ir2 Cl2 103.9(7) . . ?
N11 Ir3 N10 77.1(6) . . ?
N11 Ir3 C141 102.9(6) . . ?
N10 Ir3 C141 158.6(6) . . ?
N11 Ir3 C142 136.0(6) . . ?
N10 Ir3 C142 146.8(6) . . ?
C141 Ir3 C142 39.3(6) . . ?
N11 Ir3 C145 100.8(6) . . ?
N10 Ir3 C145 119.7(6) . . ?
C141 Ir3 C145 39.0(6) . . ?
C142 Ir3 C145 65.0(7) . . ?
N11 Ir3 C143 164.6(6) . . ?
N10 Ir3 C143 111.2(6) . . ?
C141 Ir3 C143 64.4(7) . . ?
C142 Ir3 C143 37.9(6) . . ?
C145 Ir3 C143 63.9(7) . . ?
N11 Ir3 C144 129.9(6) . . ?
N10 Ir3 C144 98.8(6) . . ?
C141 Ir3 C144 64.4(7) . . ?
C142 Ir3 C144 64.1(7) . . ?
C145 Ir3 C144 38.0(6) . . ?
C143 Ir3 C144 38.0(6) . . ?
N11 Ir3 Cl3 88.0(4) . . ?
N10 Ir3 Cl3 83.1(4) . . ?
C141 Ir3 Cl3 118.2(5) . . ?
C142 Ir3 Cl3 93.7(5) . . ?
C145 Ir3 Cl3 156.8(5) . . ?
C143 Ir3 Cl3 105.5(5) . . ?
C144 Ir3 Cl3 141.7(5) . . ?
N12 Ir4 N13 76.4(6) . . ?
N12 Ir4 C5_1 108.7(6) . . ?
N13 Ir4 C5_1 109.1(5) . . ?
N12 Ir4 C2_1 160.8(6) . . ?
N13 Ir4 C2_1 122.6(5) . . ?
C5_1 Ir4 C2_1 64.6(6) . . ?
N12 Ir4 C3_1 122.2(5) . . ?
N13 Ir4 C3_1 161.0(5) . . ?
C5_1 Ir4 C3_1 63.7(6) . . ?
C2_1 Ir4 C3_1 38.6(4) . . ?
N12 Ir4 C1_1 144.5(5) . . ?
N13 Ir4 C1_1 99.5(5) . . ?
C5_1 Ir4 C1_1 38.5(4) . . ?
C2_1 Ir4 C1_1 38.1(4) . . ?
C3_1 Ir4 C1_1 63.6(5) . . ?
N12 Ir4 C4_1 99.0(6) . . ?
N13 Ir4 C4_1 144.3(5) . . ?
C5_1 Ir4 C4_1 38.0(4) . . ?
C2_1 Ir4 C4_1 64.3(6) . . ?
C3_1 Ir4 C4_1 37.8(4) . . ?
C1_1 Ir4 C4_1 63.7(6) . . ?
N12 Ir4 Cl4 84.2(4) . . ?
N13 Ir4 Cl4 87.1(4) . . ?
C5_1 Ir4 Cl4 161.0(4) . . ?
C2_1 Ir4 Cl4 98.6(4) . . ?
C3_1 Ir4 Cl4 97.7(4) . . ?
C1_1 Ir4 Cl4 131.2(4) . . ?
C4_1 Ir4 Cl4 128.1(4) . . ?
C6 O1 Na1 171.1(11) . . ?
C11 O2 C13 116.8(13) . . ?
C21 O3 C20 120.8(16) . . ?
C27 O4 Na1 167.8(12) . . ?
C31 O5 C33 118.9(14) . . ?
C2 O6 C40 117.0(13) . . ?
C105 O10 Na1 163.4(13) . . ?
C101 O11 C140 120.2(13) . . ?
C131 O12 C133 115.2(13) . . ?
C127 O13 Na1 173.2(12) . . ?
C119 O14 C126 117.3(17) . . ?
C110 O15 C112 114.2(15) . . ?
C1 N1 C5 118.4(14) . . ?
C1 N1 Ir1 125.8(11) . . ?
C5 N1 Ir1 115.7(11) . . ?
C6 N2 C7 120.0(14) . . ?
C6 N2 Ir1 117.5(11) . . ?
C7 N2 Ir1 122.4(11) . . ?
C32 N3 C28 120.4(15) . . ?
C32 N3 Ir2 124.9(12) . . ?
C28 N3 Ir2 114.7(11) . . ?
C27 N4 C25 113.3(15) . . ?
C27 N4 Ir2 121.9(12) . . ?
C25 N4 Ir2 124.5(11) . . ?
C100 N10 C104 119.4(15) . . ?
C100 N10 Ir3 125.2(12) . . ?
C104 N10 Ir3 115.2(12) . . ?
C105 N11 C106 115.5(15) . . ?
C105 N11 Ir3 120.2(12) . . ?
C106 N11 Ir3 124.3(11) . . ?
C132 N12 C128 116.3(15) . . ?
C132 N12 Ir4 125.6(12) . . ?
C128 N12 Ir4 118.0(12) . . ?
C127 N13 C124 119.7(15) . . ?
C127 N13 Ir4 118.5(12) . . ?
C124 N13 Ir4 121.8(11) . . ?
N1 C1 C2 121.7(16) . . ?
O6 C2 C1 112.9(15) . . ?
O6 C2 C3 127.6(16) . . ?
C1 C2 C3 119.4(16) . . ?
C4 C3 C2 118.2(16) . . ?
C5 C4 C3 120.5(16) . . ?
C4 C5 N1 121.8(15) . . ?
C4 C5 C6 123.8(16) . . ?
N1 C5 C6 114.2(15) . . ?
O1 C6 N2 126.6(16) . . ?
O1 C6 C5 118.0(15) . . ?
N2 C6 C5 115.2(15) . . ?
C12 C7 C8 121.2(17) . . ?
C12 C7 N2 122.0(16) . . ?
C8 C7 N2 116.8(16) . . ?
C9 C8 C7 119.7(17) . . ?
C8 C9 C10 118.2(17) . . ?
C11 C10 C9 121.2(17) . . ?
C12 C11 O2 124.3(16) . . ?
C12 C11 C10 119.5(17) . . ?
O2 C11 C10 116.2(16) . . ?
C11 C12 C7 120.0(18) . . ?
O2 C13 C14 109.9(15) . . ?
C19 C14 C15 120.6(19) . . ?
C19 C14 C13 118.0(18) . . ?
C15 C14 C13 121.3(17) . . ?
C14 C15 C16 117.6(18) . . ?
C17 C16 C15 122(2) . . ?
C16 C17 C18 119.6(19) . . ?
C19 C18 C17 118.6(18) . . ?
C19 C18 C20 121.8(18) . . ?
C17 C18 C20 119.5(17) . . ?
C18 C19 C14 121.2(19) . . ?
O3 C20 C18 112.3(14) . . ?
C26 C21 C22 123(2) . . ?
C26 C21 O3 115.1(19) . . ?
C22 C21 O3 121.8(18) . . ?
C21 C22 C23 116.9(19) . . ?
C24 C23 C22 122(2) . . ?
C25 C24 C23 118.7(19) . . ?
C24 C25 C26 120.0(17) . . ?
C24 C25 N4 121.4(17) . . ?
C26 C25 N4 118.6(17) . . ?
C21 C26 C25 119(2) . . ?
O4 C27 N4 131.8(17) . . ?
O4 C27 C28 117.3(16) . . ?
N4 C27 C28 111.0(16) . . ?
N3 C28 C29 120.6(16) . . ?
N3 C28 C27 115.8(15) . . ?
C29 C28 C27 123.6(16) . . ?
C28 C29 C30 121.5(17) . . ?
C31 C30 C29 114.0(17) . . ?
C32 C31 C30 124.3(18) . . ?
C32 C31 O5 113.2(17) . . ?
C30 C31 O5 122.4(16) . . ?
N3 C32 C31 119.1(17) . . ?
O5 C33 C34 114.0(14) . . ?
C39 C34 C35 116.5(17) . . ?
C39 C34 C33 124.0(17) . . ?
C35 C34 C33 119.4(16) . . ?
C36 C35 C34 119.3(18) . . ?
C35 C36 C37 124(2) . . ?
C36 C37 C38 116.8(18) . . ?
C39 C38 C37 118.5(17) . . ?
C39 C38 C40 122.3(17) . . ?
C37 C38 C40 119.2(16) . . ?
C38 C39 C34 124.6(17) . . ?
O6 C40 C38 114.6(15) . . ?
C46 C42 C43 108.4(18) . . ?
C46 C42 C47 121.7(18) . . ?
C43 C42 C47 128.7(18) . . ?
C46 C42 Ir1 73.6(11) . . ?
C43 C42 Ir1 72.7(11) . . ?
C47 C42 Ir1 129.2(13) . . ?
C43 C44 C45 108.6(18) . . ?
C43 C44 C49 124.3(18) . . ?
C45 C44 C49 126.8(18) . . ?
C43 C44 Ir1 73.9(11) . . ?
C45 C44 Ir1 70.2(10) . . ?
C49 C44 Ir1 126.1(13) . . ?
C44 C43 C42 108.0(18) . . ?
C44 C43 C48 132.1(19) . . ?
C42 C43 C48 119.9(18) . . ?
C44 C43 Ir1 69.4(11) . . ?
C42 C43 Ir1 68.2(10) . . ?
C48 C43 Ir1 126.9(13) . . ?
C46 C45 C44 107.8(18) . . ?
C46 C45 C50 129.6(18) . . ?
C44 C45 C50 122.1(18) . . ?
C46 C45 Ir1 73.4(11) . . ?
C44 C45 Ir1 69.9(10) . . ?
C50 C45 Ir1 128.3(13) . . ?
C45 C46 C42 106.6(18) . . ?
C45 C46 C51 124.8(18) . . ?
C42 C46 C51 128.5(19) . . ?
C45 C46 Ir1 68.5(10) . . ?
C42 C46 Ir1 68.0(10) . . ?
C51 C46 Ir1 130.0(13) . . ?
C56 C52 C53 111(2) . . ?
C56 C52 C57 124(2) . . ?
C53 C52 C57 125(2) . . ?
C56 C52 Ir2 70.8(12) . . ?
C53 C52 Ir2 70.8(12) . . ?
C57 C52 Ir2 124.2(16) . . ?
C54 C53 C58 132(2) . . ?
C54 C53 C52 104(2) . . ?
C58 C53 C52 124(2) . . ?
C54 C53 Ir2 69.5(13) . . ?
C58 C53 Ir2 128.4(16) . . ?
C52 C53 Ir2 69.6(12) . . ?
C53 C54 C55 112(2) . . ?
C53 C54 C59 127(2) . . ?
C55 C54 C59 121(2) . . ?
C53 C54 Ir2 73.1(15) . . ?
C55 C54 Ir2 70.4(13) . . ?
C59 C54 Ir2 126.7(14) . . ?
C56 C55 C54 105(2) . . ?
C56 C55 C61 129(2) . . ?
C54 C55 C61 125(2) . . ?
C56 C55 Ir2 70.7(14) . . ?
C54 C55 Ir2 69.4(13) . . ?
C61 C55 Ir2 128.5(15) . . ?
C52 C56 C55 108(2) . . ?
C52 C56 C60 129(2) . . ?
C55 C56 C60 123(2) . . ?
C52 C56 Ir2 71.4(12) . . ?
C55 C56 Ir2 70.1(12) . . ?
C60 C56 Ir2 130.2(15) . . ?
N10 C100 C101 120.2(17) . . ?
C100 C101 C102 123.4(19) . . ?
C100 C101 O11 113.0(16) . . ?
C102 C101 O11 123.6(16) . . ?
C101 C102 C103 115.3(17) . . ?
C104 C103 C102 121.0(17) . . ?
N10 C104 C103 120.5(17) . . ?
N10 C104 C105 118.1(16) . . ?
C103 C104 C105 121.3(17) . . ?
O10 C105 N11 128.8(18) . . ?
O10 C105 C104 121.9(17) . . ?
N11 C105 C104 109.3(16) . . ?
C107 C106 C111 122.6(18) . . ?
C107 C106 N11 121.5(17) . . ?
C111 C106 N11 115.7(17) . . ?
C108 C107 C106 120.8(19) . . ?
C107 C108 C109 121.9(19) . . ?
C110 C109 C108 116.3(18) . . ?
C109 C110 O15 125.1(18) . . ?
C109 C110 C111 123.5(19) . . ?
O15 C110 C111 111.3(17) . . ?
C106 C111 C110 114.8(18) . . ?
O15 C112 C113 111.6(16) . . ?
C118 C113 C114 119(2) . . ?
C118 C113 C112 123(2) . . ?
C114 C113 C112 118.4(19) . . ?
C115 C114 C113 119(2) . . ?
C114 C115 C116 121(2) . . ?
C117 C116 C115 117(2) . . ?
C116 C117 C118 124(2) . . ?
C116 C117 C119 121(2) . . ?
C118 C117 C119 115(2) . . ?
C117 C118 C113 119(2) . . ?
O14 C119 C117 108.4(18) . . ?
C122 C121 C126 116(2) . . ?
C121 C122 C123 124(2) . . ?
C122 C123 C124 117(2) . . ?
C125 C124 C123 120.5(19) . . ?
C125 C124 N13 121.9(19) . . ?
C123 C124 N13 117.5(18) . . ?
C126 C125 C124 119(2) . . ?
C125 C126 O14 125(2) . . ?
C125 C126 C121 123(2) . . ?
O14 C126 C121 112(2) . . ?
O13 C127 N13 127.3(17) . . ?
O13 C127 C128 119.7(16) . . ?
N13 C127 C128 112.8(16) . . ?
N12 C128 C129 122.3(16) . . ?
N12 C128 C127 114.1(16) . . ?
C129 C128 C127 123.6(16) . . ?
C128 C129 C130 119.2(17) . . ?
C131 C130 C129 119.7(17) . . ?
C130 C131 O12 127.7(18) . . ?
C130 C131 C132 117.9(18) . . ?
O12 C131 C132 114.2(16) . . ?
N12 C132 C131 124.5(16) . . ?
O12 C133 C134 112.6(15) . . ?
C139 C134 C135 117.8(19) . . ?
C139 C134 C133 121.2(18) . . ?
C135 C134 C133 120.9(17) . . ?
C134 C135 C136 120.5(19) . . ?
C137 C136 C135 117(2) . . ?
C138 C137 C136 126(2) . . ?
C137 C138 C139 113.2(19) . . ?
C137 C138 C140 126(2) . . ?
C139 C138 C140 120.9(19) . . ?
C134 C139 C138 125.3(19) . . ?
O11 C140 C138 113.3(16) . . ?
C145 C141 C142 106.7(17) . . ?
C145 C141 C146 126.3(17) . . ?
C142 C141 C146 126.6(17) . . ?
C145 C141 Ir3 70.6(10) . . ?
C142 C141 Ir3 70.4(10) . . ?
C146 C141 Ir3 129.2(13) . . ?
C143 C142 C141 108.0(17) . . ?
C143 C142 C147 128.4(18) . . ?
C141 C142 C147 123.5(17) . . ?
C143 C142 Ir3 72.3(10) . . ?
C141 C142 Ir3 70.2(10) . . ?
C147 C142 Ir3 126.7(13) . . ?
C142 C143 C144 108.9(17) . . ?
C142 C143 C148 123.3(17) . . ?
C144 C143 C148 127.7(17) . . ?
C142 C143 Ir3 69.8(11) . . ?
C144 C143 Ir3 71.4(11) . . ?
C148 C143 Ir3 128.0(12) . . ?
C145 C144 C143 107.8(17) . . ?
C145 C144 C149 127.1(17) . . ?
C143 C144 C149 125.1(18) . . ?
C145 C144 Ir3 69.5(11) . . ?
C143 C144 Ir3 70.6(11) . . ?
C149 C144 Ir3 125.6(12) . . ?
C144 C145 C141 108.7(17) . . ?
C144 C145 C150 127.2(17) . . ?
C141 C145 C150 124.1(17) . . ?
C144 C145 Ir3 72.6(11) . . ?
C141 C145 Ir3 70.4(10) . . ?
C150 C145 Ir3 125.0(12) . . ?
O13 Na1 O10 113.6(5) . . ?
O13 Na1 O1 92.3(4) . . ?
O10 Na1 O1 97.0(5) . . ?
O13 Na1 O4 90.5(5) . . ?
O10 Na1 O4 135.1(5) . . ?
O1 Na1 O4 120.3(5) . . ?
O13 Na1 O50 155.2(5) . . ?
O10 Na1 O50 77.8(5) . . ?
O1 Na1 O50 108.6(5) . . ?
O4 Na1 O50 67.7(5) . . ?
C2_1 C1_1 C5_1 108.0(11) . . ?
C2_1 C1_1 C10_1 124.4(13) . . ?
C5_1 C1_1 C10_1 127.6(13) . . ?
C2_1 C1_1 Ir4 70.6(6) . . ?
C5_1 C1_1 Ir4 69.1(8) . . ?
C10_1 C1_1 Ir4 126.6(10) . . ?
C1_1 C2_1 C3_1 106.7(10) . . ?
C1_1 C2_1 C9_1 126.2(13) . . ?
C3_1 C2_1 C9_1 127.0(13) . . ?
C1_1 C2_1 Ir4 71.2(6) . . ?
C3_1 C2_1 Ir4 70.7(6) . . ?
C9_1 C2_1 Ir4 125.5(10) . . ?
C4_1 C3_1 C2_1 109.0(11) . . ?
C4_1 C3_1 C8_1 123.9(12) . . ?
C2_1 C3_1 C8_1 127.0(13) . . ?
C4_1 C3_1 Ir4 71.6(8) . . ?
C2_1 C3_1 Ir4 70.7(6) . . ?
C8_1 C3_1 Ir4 126.2(10) . . ?
C5_1 C4_1 C3_1 107.5(11) . . ?
C5_1 C4_1 C7_1 128.2(13) . . ?
C3_1 C4_1 C7_1 124.2(12) . . ?
C5_1 C4_1 Ir4 69.1(9) . . ?
C3_1 C4_1 Ir4 70.6(8) . . ?
C7_1 C4_1 Ir4 128.6(12) . . ?
C4_1 C5_1 C1_1 108.7(11) . . ?
C4_1 C5_1 C6_1 125.4(13) . . ?
C1_1 C5_1 C6_1 125.4(12) . . ?
C4_1 C5_1 Ir4 72.8(9) . . ?
C1_1 C5_1 Ir4 72.3(8) . . ?
C6_1 C5_1 Ir4 127.3(12) . . ?

loop_
_geom_bond_atom_site_label_1
_geom_bond_atom_site_label_2
_geom_bond_distance
_geom_bond_site_symmetry_2
_geom_bond_publ_flag
Ir1 N2 2.087(13) . ?
Ir1 N1 2.089(13) . ?
Ir1 C42 2.131(18) . ?
Ir1 C44 2.134(17) . ?
Ir1 C45 2.139(17) . ?
Ir1 C43 2.191(18) . ?
Ir1 C46 2.204(18) . ?
Ir1 Cl1 2.399(5) . ?
Ir2 N4 2.055(14) . ?
Ir2 N3 2.103(14) . ?
Ir2 C54 2.13(2) . ?
Ir2 C55 2.15(2) . ?
Ir2 C56 2.15(2) . ?
Ir2 C52 2.16(2) . ?
Ir2 C53 2.18(2) . ?
Ir2 Cl2 2.395(6) . ?
Ir3 N11 2.079(14) . ?
Ir3 N10 2.104(13) . ?
Ir3 C141 2.147(17) . ?
Ir3 C142 2.149(17) . ?
Ir3 C145 2.150(18) . ?
Ir3 C143 2.181(18) . ?
Ir3 C144 2.190(18) . ?
Ir3 Cl3 2.398(5) . ?
Ir4 N12 2.060(14) . ?
Ir4 N13 2.088(14) . ?
Ir4 C5_1 2.130(17) . ?
Ir4 C2_1 2.164(13) . ?
Ir4 C3_1 2.165(14) . ?
Ir4 C1_1 2.172(14) . ?
Ir4 C4_1 2.178(16) . ?
Ir4 Cl4 2.404(5) . ?
O1 C6 1.258(18) . ?
O1 Na1 2.310(12) . ?
O2 C11 1.373(19) . ?
O2 C13 1.417(18) . ?
O3 C21 1.39(2) . ?
O3 C20 1.43(2) . ?
O4 C27 1.258(18) . ?
O4 Na1 2.355(13) . ?
O5 C31 1.41(2) . ?
O5 C33 1.409(18) . ?
O6 C2 1.352(18) . ?
O6 C40 1.444(19) . ?
O10 C105 1.206(18) . ?
O10 Na1 2.279(13) . ?
O11 C101 1.39(2) . ?
O11 C140 1.444(19) . ?
O12 C131 1.35(2) . ?
O12 C133 1.441(19) . ?
O13 C127 1.253(18) . ?
O13 Na1 2.258(12) . ?
O14 C119 1.36(2) . ?
O14 C126 1.38(2) . ?
O15 C110 1.40(2) . ?
O15 C112 1.50(2) . ?
N1 C1 1.354(19) . ?
N1 C5 1.383(19) . ?
N2 C6 1.326(19) . ?
N2 C7 1.44(2) . ?
N3 C32 1.334(19) . ?
N3 C28 1.35(2) . ?
N4 C27 1.28(2) . ?
N4 C25 1.45(2) . ?
N10 C100 1.35(2) . ?
N10 C104 1.36(2) . ?
N11 C105 1.38(2) . ?
N11 C106 1.44(2) . ?
N12 C132 1.342(19) . ?
N12 C128 1.359(19) . ?
N13 C127 1.34(2) . ?
N13 C124 1.43(2) . ?
C1 C2 1.39(2) . ?
C2 C3 1.41(2) . ?
C3 C4 1.39(2) . ?
C4 C5 1.36(2) . ?
C5 C6 1.48(2) . ?
C7 C12 1.38(2) . ?
C7 C8 1.40(2) . ?
C8 C9 1.38(2) . ?
C9 C10 1.41(2) . ?
C10 C11 1.40(2) . ?
C11 C12 1.36(2) . ?
C13 C14 1.54(2) . ?
C14 C19 1.38(2) . ?
C14 C15 1.39(2) . ?
C15 C16 1.40(2) . ?
C16 C17 1.34(2) . ?
C17 C18 1.42(2) . ?
C18 C19 1.37(2) . ?
C18 C20 1.52(2) . ?
C21 C26 1.34(2) . ?
C21 C22 1.37(3) . ?
C22 C23 1.41(3) . ?
C23 C24 1.38(2) . ?
C24 C25 1.38(2) . ?
C25 C26 1.42(2) . ?
C27 C28 1.52(2) . ?
C28 C29 1.38(2) . ?
C29 C30 1.39(2) . ?
C30 C31 1.39(2) . ?
C31 C32 1.37(2) . ?
C33 C34 1.53(2) . ?
C34 C39 1.35(2) . ?
C34 C35 1.41(2) . ?
C35 C36 1.34(2) . ?
C36 C37 1.36(2) . ?
C37 C38 1.42(2) . ?
C38 C39 1.35(2) . ?
C38 C40 1.50(2) . ?
C42 C46 1.43(2) . ?
C42 C43 1.45(2) . ?
C42 C47 1.49(2) . ?
C44 C43 1.37(2) . ?
C44 C45 1.46(2) . ?
C44 C49 1.53(2) . ?
C43 C48 1.49(2) . ?
C45 C46 1.42(2) . ?
C45 C50 1.51(2) . ?
C46 C51 1.49(2) . ?
C52 C56 1.40(3) . ?
C52 C53 1.47(3) . ?
C52 C57 1.51(3) . ?
C53 C54 1.38(3) . ?
C53 C58 1.45(3) . ?
C54 C55 1.47(3) . ?
C54 C59 1.53(3) . ?
C55 C56 1.44(3) . ?
C55 C61 1.47(3) . ?
C56 C60 1.49(3) . ?
C100 C101 1.35(2) . ?
C101 C102 1.36(2) . ?
C102 C103 1.41(2) . ?
C103 C104 1.36(2) . ?
C104 C105 1.51(2) . ?
C106 C107 1.36(2) . ?
C106 C111 1.39(2) . ?
C107 C108 1.34(2) . ?
C108 C109 1.41(2) . ?
C109 C110 1.39(2) . ?
C110 C111 1.43(2) . ?
C112 C113 1.52(3) . ?
C113 C118 1.40(3) . ?
C113 C114 1.41(3) . ?
C114 C115 1.37(3) . ?
C115 C116 1.40(3) . ?
C116 C117 1.34(3) . ?
C117 C118 1.36(3) . ?
C117 C119 1.57(3) . ?
C121 C122 1.36(3) . ?
C121 C126 1.41(3) . ?
C122 C123 1.39(2) . ?
C123 C124 1.40(2) . ?
C124 C125 1.39(2) . ?
C125 C126 1.37(2) . ?
C127 C128 1.49(2) . ?
C128 C129 1.38(2) . ?
C129 C130 1.39(2) . ?
C130 C131 1.35(2) . ?
C131 C132 1.39(2) . ?
C133 C134 1.54(2) . ?
C134 C139 1.35(2) . ?
C134 C135 1.38(2) . ?
C135 C136 1.40(2) . ?
C136 C137 1.37(3) . ?
C137 C138 1.36(3) . ?
C138 C139 1.40(2) . ?
C138 C140 1.46(2) . ?
C141 C145 1.43(2) . ?
C141 C142 1.45(2) . ?
C141 C146 1.49(2) . ?
C142 C143 1.41(2) . ?
C142 C147 1.50(2) . ?
C143 C144 1.42(2) . ?
C143 C148 1.52(2) . ?
C144 C145 1.41(2) . ?
C144 C149 1.47(2) . ?
C145 C150 1.51(2) . ?
Na1 O50 2.416(13) . ?
C1_1 C2_1 1.416(15) . ?
C1_1 C5_1 1.419(15) . ?
C1_1 C10_1 1.513(15) . ?
C2_1 C3_1 1.431(14) . ?
C2_1 C9_1 1.510(15) . ?
C3_1 C4_1 1.406(15) . ?
C3_1 C8_1 1.514(15) . ?
C4_1 C5_1 1.405(15) . ?
C4_1 C7_1 1.528(15) . ?
C5_1 C6_1 1.529(16) . ?
